data_7227309
loop_
_publ_author_name
'Gong, Peijun'
'Li, Yanyan'
'Zhai, Cuiping'
'Luo, Jie'
'Tian, Xuemeng'
'Chen, Lijuan'
'Zhao, Junwei'

_publ_section_title
;
 Syntheses, structural characterization and photophysical properties of
 two series of rare-earth-isonicotinic-acid containing Waugh-type
 manganomolybdates
;
_journal_issue 5
_journal_name_full CrystEngComm
_journal_page_first 834
_journal_paper_doi 10.1039/C6CE02428A
_journal_volume 19
_journal_year 2017
_chemical_formula_moiety 'Mn Mo9 O32, C12 H10 Gd N2 O10, 7(O), 3(N)'
_chemical_formula_sum 'C12 H48 Gd Mn Mo9 N5 O49'
_chemical_formula_weight 2122.20
_chemical_name_systematic
;
 ? 
;
_space_group_crystal_system orthorhombic
_space_group_IT_number 61
_space_group_name_Hall '-P 2ac 2ab'
_space_group_name_H-M_alt 'P b c a'
_symmetry_space_group_name_Hall '-P 2ac 2ab'
_symmetry_space_group_name_H-M 'P b c a'
_atom_sites_solution_hydrogens geom
_atom_sites_solution_primary direct
_atom_sites_solution_secondary difmap
_audit_creation_date 2016-12-13
_audit_creation_method
;
Olex2 1.2
(compiled 2016.02.19 svn.r3266 for OlexSys, GUI svn.r5155)
;
_audit_update_record
;
2016-12-16 deposited with the CCDC.
2016-12-20 downloaded from the CCDC.
;
_cell_angle_alpha 90.00
_cell_angle_beta 90.00
_cell_angle_gamma 90.00
_cell_formula_units_Z 8
_cell_length_a 19.0411(9)
_cell_length_b 22.8346(11)
_cell_length_c 24.2724(11)
_cell_measurement_reflns_used 9252
_cell_measurement_temperature 296(2)
_cell_measurement_theta_max 25.00
_cell_measurement_theta_min 1.63
_cell_volume 10553.5(9)
_computing_cell_refinement 'Bruker XSCANS'
_computing_data_collection 'Bruker XSCANS'
_computing_data_reduction 'Bruker SHELXTL'
_computing_molecular_graphics 'Olex2 (Dolomanov et al., 2009)'
_computing_publication_material 'Olex2 (Dolomanov et al., 2009)'
_computing_structure_refinement 'XH (Sheldrick, 2008)'
_computing_structure_solution 'SIR2004 (Burla et al., 2007)'
_diffrn_ambient_temperature 296.15
_diffrn_detector_area_resol_mean none
_diffrn_measured_fraction_theta_full 0.994
_diffrn_measured_fraction_theta_max 0.994
_diffrn_measurement_device_type 'Bruker Apex II'
_diffrn_measurement_method '\w scans'
_diffrn_radiation_monochromator graphite
_diffrn_radiation_type MoK\a
_diffrn_radiation_wavelength 0.71073
_diffrn_reflns_av_R_equivalents 0.0650
_diffrn_reflns_av_unetI/netI 0.0462
_diffrn_reflns_limit_h_max 22
_diffrn_reflns_limit_h_min -22
_diffrn_reflns_limit_k_max 27
_diffrn_reflns_limit_k_min -25
_diffrn_reflns_limit_l_max 28
_diffrn_reflns_limit_l_min -26
_diffrn_reflns_number 52008
_diffrn_reflns_theta_full 25.00
_diffrn_reflns_theta_max 25.00
_diffrn_reflns_theta_min 1.63
_diffrn_source 'fine-focus sealed tube'
_diffrn_standards_decay_% none
_diffrn_standards_interval_count none
_diffrn_standards_interval_time none
_diffrn_standards_number none
_exptl_absorpt_coefficient_mu 3.652
_exptl_absorpt_correction_T_max 0.7457
_exptl_absorpt_correction_T_min 0.5438
_exptl_absorpt_correction_type multi-scan
_exptl_absorpt_process_details sadabs
_exptl_crystal_colour Orange
_exptl_crystal_density_diffrn 2.671
_exptl_crystal_density_method 'not measured'
_exptl_crystal_description needle-like
_exptl_crystal_F_000 8112
_exptl_crystal_size_max 0.40
_exptl_crystal_size_mid 0.20
_exptl_crystal_size_min 0.04
_refine_diff_density_max 1.972
_refine_diff_density_min -0.985
_refine_diff_density_rms 0.160
_refine_ls_extinction_coef 0.000198(13)
_refine_ls_extinction_expression Fc^*^=kFc[1+0.001xFc^2^\l^3^/sin(2\q)]^-1/4^
_refine_ls_extinction_method SHELXL
_refine_ls_goodness_of_fit_ref 1.040
_refine_ls_hydrogen_treatment constr
_refine_ls_matrix_type full
_refine_ls_number_parameters 679
_refine_ls_number_reflns 9252
_refine_ls_number_restraints 2
_refine_ls_restrained_S_all 1.045
_refine_ls_R_factor_all 0.0554
_refine_ls_R_factor_gt 0.0351
_refine_ls_shift/su_max 0.002
_refine_ls_shift/su_mean 0.000
_refine_ls_structure_factor_coef Fsqd
_refine_ls_weighting_details 'calc w=1/[\s^2^(Fo^2^)+(0.0452P)^2^+4.1858P] where P=(Fo^2^+2Fc^2^)/3'
_refine_ls_weighting_scheme calc
_refine_ls_wR_factor_gt 0.0819
_refine_ls_wR_factor_ref 0.0882
_reflns_number_gt 7152
_reflns_number_total 9252
_reflns_threshold_expression >2sigma(I)
_cod_data_source_file c6ce02428a2.cif
_cod_data_source_block 6
_cod_depositor_comments 'Adding full bibliography for 7227298--7227310.cif.'
_cod_database_code 7227309
_olex2_refinement_description
;
1. Fixed Uiso
 At 1.2 times of:
  All C(H) groups
 At 1.5 times of:
  All O(H) groups
2. Restrained distances
 O13W-O13W_$2
 2.8 with sigma of 0.01
 O13W-O14W
 2.8 with sigma of 0.01
3. Others
 Fixed Sof: O13W(0.5) O14W(0.5)
4.a Aromatic/amide H refined with riding coordinates:
 C1(H1A), C2(H2A), C3(H3A), C4(H4A), C7(H7A), C8(H8A), C9(H9A), C10(H10A)
4.b Tetrahedral OH refined with riding coordinates:
 O34(H34A), O36(H36A)
;
_olex2_submission_special_instructions 'No special instructions were received'

loop_
_space_group_symop_id
_space_group_symop_operation_xyz
1 'x, y, z'
2 '-x+1/2, -y, z+1/2'
3 '-x, y+1/2, -z+1/2'
4 'x+1/2, -y+1/2, -z'
5 '-x, -y, -z'
6 'x-1/2, y, -z-1/2'
7 'x, -y-1/2, z-1/2'
8 '-x-1/2, y-1/2, z'

loop_
_atom_site_label
_atom_site_type_symbol
_atom_site_fract_x
_atom_site_fract_y
_atom_site_fract_z
_atom_site_U_iso_or_equiv
_atom_site_adp_type
_atom_site_occupancy
_atom_site_calc_flag
_atom_site_refinement_flags_posn
Mn1 Mn 0.43329(5) 0.26312(4) 0.37754(4) 0.0162(2) Uani 1 d .
Gd1 Gd 0.282479(17) 0.291308(15) 0.632242(13) 0.02255(10) Uani 1 d .
Mo1 Mo 0.51532(3) 0.14640(3) 0.34500(2) 0.02389(15) Uani 1 d .
Mo2 Mo 0.34031(3) 0.15136(3) 0.34622(2) 0.02178(14) Uani 1 d .
Mo3 Mo 0.42917(3) 0.15943(3) 0.46474(2) 0.02347(15) Uani 1 d .
Mo4 Mo 0.26567(3) 0.27025(3) 0.38613(2) 0.02203(14) Uani 1 d .
Mo5 Mo 0.36171(3) 0.37875(3) 0.42498(2) 0.02487(15) Uani 1 d .
Mo6 Mo 0.41680(3) 0.37107(3) 0.29355(2) 0.02317(15) Uani 1 d .
Mo7 Mo 0.53408(3) 0.37368(2) 0.39504(2) 0.02072(14) Uani 1 d .
Mo8 Mo 0.50437(3) 0.25470(3) 0.25908(2) 0.02190(14) Uani 1 d .
Mo9 Mo 0.53204(3) 0.26860(3) 0.48409(2) 0.02089(14) Uani 1 d .
O1W O 0.2381(3) 0.2681(3) 0.5418(2) 0.0580(18) Uani 1 d .
O2W O 0.3763(3) 0.3105(2) 0.5670(2) 0.0418(14) Uani 1 d .
O3W O 0.2517(3) 0.3860(3) 0.5922(2) 0.0521(16) Uani 1 d .
O4W O 0.2995(2) 0.2436(2) 0.72053(18) 0.0275(11) Uani 1 d .
O5W O 0.3696(2) 0.3549(2) 0.6765(2) 0.0337(12) Uani 1 d .
O6W O 0.1723(2) 0.2434(2) 0.64399(19) 0.0281(11) Uani 1 d .
O7W O 0.3075(3) -0.0159(3) 0.2380(3) 0.0642(19) Uani 1 d .
O8W O 0.5565(3) 0.5184(3) 0.2840(3) 0.0605(18) Uani 1 d .
O9W O 0.6966(6) 0.3677(5) 0.5007(5) 0.158(4) Uiso 1 d .
O10W O 0.7317(6) 0.4592(5) 0.4278(5) 0.162(4) Uiso 1 d .
O11W O 0.3207(3) -0.0332(3) 0.3495(3) 0.079(2) Uani 1 d .
O12W O 0.1998(3) 0.3605(3) 0.2330(3) 0.0570(17) Uani 1 d .
O13W O 0.4337(4) -0.0056(8) 0.4788(7) 0.117(6) Uiso 0.50 d D
O14W O 0.2937(5) 0.0136(6) 0.4645(6) 0.071(4) Uiso 0.50 d D
N3 N 0.4861(4) 0.5432(3) 0.4447(3) 0.057(2) Uani 1 d .
N4 N 0.1638(4) 0.3939(4) 0.5007(4) 0.080(3) Uani 1 d .
N5 N 0.6199(5) 0.5311(4) 0.3925(4) 0.076(3) Uiso 1 d .
O1 O 0.5003(3) 0.0961(2) 0.2939(2) 0.0405(13) Uani 1 d .
O2 O 0.5794(3) 0.1157(2) 0.3842(2) 0.0397(13) Uani 1 d .
O3 O 0.4320(2) 0.20921(18) 0.31866(17) 0.0186(9) Uani 1 d .
O4 O 0.5645(2) 0.2053(2) 0.30502(18) 0.0255(11) Uani 1 d .
O5 O 0.4992(2) 0.21340(17) 0.41191(17) 0.0187(9) Uani 1 d .
O6 O 0.4256(2) 0.12136(19) 0.38751(18) 0.0247(11) Uani 1 d .
O7 O 0.3455(3) 0.1150(2) 0.2850(2) 0.0328(12) Uani 1 d .
O8 O 0.2831(2) 0.1118(2) 0.38467(19) 0.0332(12) Uani 1 d .
O9 O 0.2824(2) 0.21622(19) 0.32603(18) 0.0238(10) Uani 1 d .
O10 O 0.3622(2) 0.21749(18) 0.41074(17) 0.0195(10) Uani 1 d .
O11 O 0.3545(3) 0.1330(2) 0.4933(2) 0.0385(13) Uani 1 d .
O12 O 0.4929(3) 0.1125(2) 0.4864(2) 0.0374(13) Uani 1 d .
O13 O 0.4504(2) 0.2252(2) 0.50967(17) 0.0258(11) Uani 1 d .
O14 O 0.2118(3) 0.3178(2) 0.3527(2) 0.0362(12) Uani 1 d .
O15 O 0.2123(2) 0.2283(2) 0.4259(2) 0.0332(12) Uani 1 d .
O16 O 0.3611(2) 0.31577(18) 0.35566(17) 0.0178(9) Uani 1 d .
O17 O 0.2985(2) 0.3203(2) 0.44800(18) 0.0284(11) Uani 1 d .
O18 O 0.3040(3) 0.4283(2) 0.3986(2) 0.0385(13) Uani 1 d .
O19 O 0.3879(3) 0.4085(2) 0.4866(2) 0.0410(14) Uani 1 d .
O20 O 0.4382(2) 0.40597(18) 0.37054(17) 0.0228(10) Uani 1 d .
O21 O 0.4533(2) 0.31767(18) 0.43498(17) 0.0193(10) Uani 1 d .
O22 O 0.4768(3) 0.4171(2) 0.2645(2) 0.0379(13) Uani 1 d .
O23 O 0.3373(3) 0.4005(2) 0.2775(2) 0.0354(12) Uani 1 d .
O24 O 0.4222(2) 0.30594(19) 0.24589(17) 0.0234(10) Uani 1 d .
O25 O 0.4941(2) 0.31021(18) 0.33365(16) 0.0187(10) Uani 1 d .
O26 O 0.5382(3) 0.4242(2) 0.4471(2) 0.0347(12) Uani 1 d .
O27 O 0.5906(2) 0.3999(2) 0.3469(2) 0.0328(12) Uani 1 d .
O28 O 0.5870(2) 0.31209(19) 0.42778(18) 0.0222(10) Uani 1 d .
O29 O 0.4855(2) 0.2073(2) 0.20681(19) 0.0326(12) Uani 1 d .
O30 O 0.5697(2) 0.2978(2) 0.23447(19) 0.0350(13) Uani 1 d .
O31 O 0.5979(2) 0.2202(2) 0.4990(2) 0.0323(12) Uani 1 d .
O32 O 0.5346(3) 0.3196(2) 0.53506(19) 0.0351(12) Uani 1 d .
O33 O 0.3477(3) 0.2075(3) 0.6191(2) 0.0455(15) Uani 1 d .
O34 O 0.2938(4) 0.1241(3) 0.6324(3) 0.083(2) Uani 1 d .
H34A H 0.2890 0.1015 0.6064 0.124 Uiso 1 calc R
O35 O 0.2192(2) 0.3418(2) 0.7001(2) 0.0310(12) Uani 1 d .
O36 O 0.2161(3) 0.4379(2) 0.6884(2) 0.0489(15) Uani 1 d .
H36A H 0.2283 0.4294 0.6570 0.073 Uiso 1 calc R
N1 N 0.5472(5) 0.0730(5) 0.6330(4) 0.073(3) Uani 1 d .
N2 N 0.0927(4) 0.4097(3) 0.8647(3) 0.0456(18) Uani 1 d .
C1 C 0.4906(7) 0.0404(5) 0.6351(5) 0.081(4) Uani 1 d .
H1A H 0.4953 0.0000 0.6384 0.097 Uiso 1 calc R
C2 C 0.4242(6) 0.0645(4) 0.6327(4) 0.062(3) Uani 1 d .
H2A H 0.3845 0.0409 0.6348 0.075 Uiso 1 calc R
C3 C 0.5423(5) 0.1296(5) 0.6276(3) 0.053(2) Uani 1 d .
H3A H 0.5829 0.1521 0.6262 0.064 Uiso 1 calc R
C4 C 0.4781(5) 0.1564(4) 0.6239(3) 0.047(2) Uani 1 d .
H4A H 0.4756 0.1968 0.6194 0.056 Uiso 1 calc R
C5 C 0.4180(5) 0.1244(4) 0.6269(3) 0.041(2) Uani 1 d .
C6 C 0.3473(5) 0.1540(4) 0.6256(3) 0.047(2) Uani 1 d .
C7 C 0.1080(5) 0.4577(4) 0.8359(4) 0.053(2) Uani 1 d .
H7A H 0.0951 0.4945 0.8489 0.064 Uiso 1 calc R
C8 C 0.1429(5) 0.4522(4) 0.7872(4) 0.046(2) Uani 1 d .
H8A H 0.1530 0.4856 0.7668 0.056 Uiso 1 calc R
C9 C 0.1088(4) 0.3567(4) 0.8466(3) 0.0369(19) Uani 1 d .
H9A H 0.0959 0.3239 0.8670 0.044 Uiso 1 calc R
C10 C 0.1449(4) 0.3500(3) 0.7976(3) 0.0278(16) Uani 1 d .
H10A H 0.1565 0.3127 0.7852 0.033 Uiso 1 calc R
C11 C 0.1635(4) 0.3981(3) 0.7674(3) 0.0274(16) Uani 1 d .
C12 C 0.2025(4) 0.3935(3) 0.7138(3) 0.0292(17) Uani 1 d .

loop_
_atom_site_aniso_label
_atom_site_aniso_U_11
_atom_site_aniso_U_22
_atom_site_aniso_U_33
_atom_site_aniso_U_23
_atom_site_aniso_U_13
_atom_site_aniso_U_12
Mn1 0.0150(5) 0.0179(5) 0.0157(5) 0.0007(4) -0.0003(4) -0.0008(4)
Gd1 0.01922(18) 0.0301(2) 0.01830(18) 0.00110(14) 0.00170(14) 0.00148(15)
Mo1 0.0224(3) 0.0221(3) 0.0272(3) -0.0028(3) 0.0011(3) 0.0028(3)
Mo2 0.0213(3) 0.0226(3) 0.0215(3) 0.0005(3) -0.0024(2) -0.0041(2)
Mo3 0.0252(3) 0.0259(3) 0.0194(3) 0.0066(2) -0.0022(3) -0.0028(3)
Mo4 0.0165(3) 0.0298(3) 0.0199(3) 0.0012(3) 0.0007(2) 0.0001(3)
Mo5 0.0231(3) 0.0256(3) 0.0259(3) -0.0053(3) -0.0003(3) 0.0031(3)
Mo6 0.0276(3) 0.0214(3) 0.0206(3) 0.0046(2) -0.0056(3) -0.0042(3)
Mo7 0.0205(3) 0.0207(3) 0.0209(3) -0.0016(2) -0.0024(2) -0.0029(2)
Mo8 0.0180(3) 0.0319(3) 0.0158(3) -0.0011(3) 0.0010(2) -0.0032(3)
Mo9 0.0180(3) 0.0281(3) 0.0166(3) 0.0002(2) -0.0022(2) 0.0002(3)
O1W 0.040(3) 0.109(5) 0.025(3) -0.003(3) -0.007(3) -0.020(3)
O2W 0.041(3) 0.046(3) 0.038(3) -0.003(3) 0.018(3) -0.003(3)
O3W 0.065(4) 0.053(4) 0.038(3) 0.013(3) 0.012(3) 0.017(3)
O4W 0.027(3) 0.035(3) 0.020(2) 0.000(2) -0.004(2) 0.003(2)
O5W 0.027(3) 0.040(3) 0.034(3) 0.002(2) -0.003(2) -0.005(2)
O6W 0.019(2) 0.037(3) 0.028(3) -0.003(2) 0.003(2) -0.002(2)
O7W 0.058(4) 0.043(4) 0.091(5) 0.008(4) 0.002(4) 0.006(3)
O8W 0.061(4) 0.045(4) 0.075(5) 0.023(3) -0.025(4) -0.016(3)
O11W 0.047(4) 0.092(6) 0.099(6) 0.030(5) 0.007(4) 0.014(4)
O12W 0.054(4) 0.060(4) 0.057(4) -0.004(3) -0.006(3) -0.003(3)
N3 0.097(6) 0.046(4) 0.030(4) -0.010(3) -0.029(4) 0.038(4)
N4 0.062(6) 0.063(6) 0.115(8) 0.054(5) -0.031(5) -0.024(5)
O1 0.039(3) 0.036(3) 0.046(3) -0.013(3) 0.010(3) 0.001(3)
O2 0.034(3) 0.042(3) 0.043(3) 0.004(3) -0.003(3) 0.011(3)
O3 0.019(2) 0.021(2) 0.016(2) 0.0000(19) -0.0042(18) 0.0025(19)
O4 0.020(2) 0.033(3) 0.024(3) -0.005(2) -0.002(2) 0.001(2)
O5 0.016(2) 0.019(2) 0.021(2) 0.0020(19) -0.0012(19) -0.0005(19)
O6 0.026(3) 0.019(2) 0.029(3) 0.000(2) -0.004(2) -0.003(2)
O7 0.034(3) 0.031(3) 0.033(3) -0.004(2) -0.007(2) -0.001(2)
O8 0.027(3) 0.038(3) 0.035(3) 0.012(2) -0.002(2) -0.010(2)
O9 0.021(2) 0.030(3) 0.021(2) 0.003(2) -0.004(2) -0.003(2)
O10 0.018(2) 0.023(2) 0.017(2) 0.0024(19) 0.0040(18) -0.0020(19)
O11 0.042(3) 0.047(3) 0.027(3) 0.009(2) -0.002(2) -0.013(3)
O12 0.043(3) 0.033(3) 0.036(3) 0.007(2) -0.009(3) 0.012(3)
O13 0.026(3) 0.037(3) 0.015(2) 0.003(2) 0.0018(19) 0.002(2)
O14 0.032(3) 0.042(3) 0.034(3) -0.004(2) -0.004(2) 0.009(3)
O15 0.023(3) 0.040(3) 0.036(3) 0.005(2) 0.007(2) -0.006(2)
O16 0.016(2) 0.019(2) 0.018(2) -0.0015(19) -0.0013(18) 0.0011(19)
O17 0.028(3) 0.037(3) 0.020(2) -0.003(2) 0.000(2) 0.001(2)
O18 0.034(3) 0.028(3) 0.053(3) 0.003(3) -0.006(3) 0.006(2)
O19 0.033(3) 0.051(4) 0.039(3) -0.019(3) -0.002(2) 0.002(3)
O20 0.026(3) 0.017(2) 0.025(3) -0.0030(19) -0.007(2) 0.000(2)
O21 0.019(2) 0.022(2) 0.016(2) -0.0010(19) -0.0006(18) -0.0012(19)
O22 0.044(3) 0.038(3) 0.032(3) 0.005(2) -0.006(2) -0.013(3)
O23 0.036(3) 0.032(3) 0.038(3) 0.010(2) -0.011(2) -0.001(2)
O24 0.023(2) 0.030(3) 0.017(2) 0.001(2) -0.005(2) -0.006(2)
O25 0.020(2) 0.019(2) 0.017(2) 0.0005(18) -0.0011(18) -0.0056(19)
O26 0.037(3) 0.030(3) 0.037(3) -0.005(2) -0.004(2) -0.002(2)
O27 0.026(3) 0.036(3) 0.036(3) 0.001(2) 0.000(2) -0.012(2)
O28 0.019(2) 0.027(3) 0.021(2) -0.001(2) -0.0025(19) -0.002(2)
O29 0.024(3) 0.048(3) 0.026(3) -0.013(2) -0.002(2) 0.000(2)
O30 0.026(3) 0.053(3) 0.026(3) 0.006(2) 0.003(2) -0.009(2)
O31 0.023(3) 0.036(3) 0.038(3) 0.006(2) -0.007(2) 0.004(2)
O32 0.033(3) 0.048(3) 0.024(3) -0.004(2) -0.003(2) -0.003(3)
O33 0.064(4) 0.038(4) 0.034(3) -0.003(3) 0.009(3) 0.022(3)
O34 0.073(5) 0.074(5) 0.102(6) 0.004(4) 0.030(5) 0.012(4)
O35 0.027(3) 0.028(3) 0.038(3) -0.005(2) 0.009(2) 0.003(2)
O36 0.075(4) 0.030(3) 0.042(3) -0.004(3) 0.021(3) -0.003(3)
N1 0.078(7) 0.077(7) 0.064(6) -0.012(5) -0.014(5) 0.032(6)
N2 0.047(4) 0.052(5) 0.038(4) -0.016(4) 0.008(3) 0.006(4)
C1 0.106(10) 0.047(7) 0.090(9) -0.007(6) -0.009(8) 0.045(7)
C2 0.068(7) 0.042(6) 0.076(7) 0.005(5) -0.017(6) 0.010(5)
C3 0.051(6) 0.069(7) 0.041(5) -0.009(5) -0.015(4) 0.003(5)
C4 0.061(6) 0.047(5) 0.033(5) -0.006(4) -0.002(4) 0.006(5)
C5 0.058(6) 0.034(5) 0.029(4) 0.005(4) -0.002(4) 0.014(4)
C6 0.061(6) 0.049(6) 0.032(5) -0.001(4) 0.020(4) 0.004(5)
C7 0.055(6) 0.041(5) 0.064(6) -0.024(5) 0.018(5) 0.008(5)
C8 0.059(6) 0.031(5) 0.049(5) -0.006(4) 0.004(5) 0.003(4)
C9 0.027(4) 0.050(5) 0.034(4) 0.004(4) 0.000(3) 0.000(4)
C10 0.029(4) 0.025(4) 0.029(4) -0.003(3) -0.006(3) -0.001(3)
C11 0.026(4) 0.031(4) 0.026(4) -0.010(3) -0.004(3) 0.010(3)
C12 0.026(4) 0.028(4) 0.034(4) -0.001(4) 0.002(3) -0.003(3)

loop_
_atom_type_symbol
_atom_type_description
_atom_type_scat_dispersion_real
_atom_type_scat_dispersion_imag
_atom_type_scat_source
C C 0.0033 0.0016 'International Tables Vol C Tables 4.2.6.8 and 6.1.1.4'
H H 0.0000 0.0000 'International Tables Vol C Tables 4.2.6.8 and 6.1.1.4'
N N 0.0061 0.0033 'International Tables Vol C Tables 4.2.6.8 and 6.1.1.4'
O O 0.0106 0.0060 'International Tables Vol C Tables 4.2.6.8 and 6.1.1.4'
Mo Mo -1.6832 0.6857 'International Tables Vol C Tables 4.2.6.8 and 6.1.1.4'
Gd Gd -0.1653 3.9035 'International Tables Vol C Tables 4.2.6.8 and 6.1.1.4'
Mn Mn 0.3368 0.7283 'International Tables Vol C Tables 4.2.6.8 and 6.1.1.4'

loop_
_geom_angle_atom_site_label_1
_geom_angle_atom_site_label_2
_geom_angle_atom_site_label_3
_geom_angle
Mo1 Mn1 Mo2 62.95(2)
Mo1 Mn1 Mo7 113.49(3)
Mo2 Mn1 Mo7 173.41(4)
Mo3 Mn1 Mo1 63.53(2)
Mo3 Mn1 Mo2 63.25(2)
Mo3 Mn1 Mo5 111.48(3)
Mo3 Mn1 Mo7 120.96(3)
Mo3 Mn1 Mo8 124.56(3)
Mo5 Mn1 Mo1 172.56(4)
Mo5 Mn1 Mo2 120.69(3)
Mo5 Mn1 Mo7 63.56(2)
Mo8 Mn1 Mo1 61.16(2)
Mo8 Mn1 Mo2 88.42(3)
Mo8 Mn1 Mo5 123.93(3)
Mo8 Mn1 Mo7 84.98(3)
O3 Mn1 Mo1 43.40(12)
O3 Mn1 Mo2 44.90(13)
O3 Mn1 Mo3 91.04(13)
O3 Mn1 Mo5 143.97(13)
O3 Mn1 Mo7 128.58(13)
O3 Mn1 Mo8 44.12(13)
O3 Mn1 O10 87.34(18)
O3 Mn1 O16 101.02(18)
O3 Mn1 O21 169.23(18)
O3 Mn1 O25 87.30(18)
O5 Mn1 Mo1 44.01(13)
O5 Mn1 Mo2 89.60(13)
O5 Mn1 Mo3 43.38(13)
O5 Mn1 Mo5 128.55(13)
O5 Mn1 Mo7 91.00(13)
O5 Mn1 Mo8 94.61(13)
O5 Mn1 O3 87.21(18)
O5 Mn1 O10 87.47(18)
O5 Mn1 O16 169.92(18)
O5 Mn1 O21 86.40(18)
O5 Mn1 O25 100.54(18)
O10 Mn1 Mo1 89.76(13)
O10 Mn1 Mo2 42.64(13)
O10 Mn1 Mo3 44.51(13)
O10 Mn1 Mo5 89.79(13)
O10 Mn1 Mo7 143.94(13)
O10 Mn1 Mo8 131.05(13)
O10 Mn1 O16 87.11(18)
O10 Mn1 O21 101.02(18)
O10 Mn1 O25 170.13(18)
O16 Mn1 Mo1 144.42(13)
O16 Mn1 Mo2 92.17(13)
O16 Mn1 Mo3 129.73(13)
O16 Mn1 Mo5 42.95(12)
O16 Mn1 Mo7 88.39(13)
O16 Mn1 Mo8 95.36(13)
O16 Mn1 O21 86.30(18)
O16 Mn1 O25 85.78(18)
O21 Mn1 Mo1 128.99(13)
O21 Mn1 Mo2 143.63(13)
O21 Mn1 Mo3 90.27(13)
O21 Mn1 Mo5 43.96(12)
O21 Mn1 Mo7 42.97(12)
O21 Mn1 Mo8 127.93(13)
O25 Mn1 Mo1 92.04(13)
O25 Mn1 Mo2 130.83(13)
O25 Mn1 Mo3 143.91(13)
O25 Mn1 Mo5 89.67(13)
O25 Mn1 Mo7 42.66(12)
O25 Mn1 Mo8 43.19(12)
O25 Mn1 O21 85.35(17)
O1W Gd1 O2W 72.74(18)
O1W Gd1 O3W 75.4(2)
O1W Gd1 O4W 138.8(2)
O1W Gd1 O5W 140.01(18)
O2W Gd1 O3W 75.96(18)
O2W Gd1 O5W 71.43(17)
O3W Gd1 O5W 79.19(19)
O4W Gd1 O2W 124.01(17)
O4W Gd1 O3W 141.37(17)
O4W Gd1 O5W 77.78(16)
O6W Gd1 O1W 72.51(17)
O6W Gd1 O2W 143.97(17)
O6W Gd1 O3W 104.05(18)
O6W Gd1 O4W 78.79(15)
O6W Gd1 O5W 144.56(16)
O33 Gd1 O1W 83.1(2)
O33 Gd1 O2W 70.30(19)
O33 Gd1 O3W 144.10(19)
O33 Gd1 O4W 71.17(17)
O33 Gd1 O5W 100.84(19)
O33 Gd1 O6W 96.28(19)
O33 Gd1 O35 141.52(18)
O35 Gd1 O1W 124.59(19)
O35 Gd1 O2W 138.46(17)
O35 Gd1 O3W 73.80(17)
O35 Gd1 O4W 70.63(16)
O35 Gd1 O5W 75.45(16)
O35 Gd1 O6W 71.88(16)
O1 Mo1 Mn1 131.15(18)
O1 Mo1 O3 96.0(2)
O1 Mo1 O4 100.7(2)
O1 Mo1 O5 162.6(2)
O1 Mo1 O6 92.2(2)
O2 Mo1 Mn1 123.88(18)
O2 Mo1 O1 104.4(3)
O2 Mo1 O3 159.4(2)
O2 Mo1 O4 102.9(2)
O2 Mo1 O5 88.5(2)
O2 Mo1 O6 101.5(2)
O3 Mo1 Mn1 35.49(11)
O3 Mo1 O5 70.91(15)
O4 Mo1 Mn1 77.12(13)
O4 Mo1 O3 75.54(17)
O4 Mo1 O5 87.43(17)
O4 Mo1 O6 148.48(18)
O5 Mo1 Mn1 35.58(10)
O6 Mo1 Mn1 72.79(12)
O6 Mo1 O3 74.59(16)
O6 Mo1 O5 73.52(16)
Mn1 Mo2 Mo4 59.94(2)
O3 Mo2 Mn1 35.57(10)
O3 Mo2 Mo4 86.43(10)
O6 Mo2 Mn1 73.06(12)
O6 Mo2 Mo4 119.38(13)
O6 Mo2 O3 74.26(16)
O6 Mo2 O10 74.35(16)
O7 Mo2 Mn1 124.34(17)
O7 Mo2 Mo4 134.42(16)
O7 Mo2 O3 89.01(19)
O7 Mo2 O6 102.7(2)
O7 Mo2 O9 100.8(2)
O7 Mo2 O10 159.6(2)
O8 Mo2 Mn1 130.54(17)
O8 Mo2 Mo4 89.98(18)
O8 Mo2 O3 163.42(19)
O8 Mo2 O6 93.6(2)
O8 Mo2 O7 104.9(2)
O8 Mo2 O9 100.6(2)
O8 Mo2 O10 95.4(2)
O9 Mo2 Mn1 76.21(13)
O9 Mo2 Mo4 33.61(13)
O9 Mo2 O3 85.26(16)
O9 Mo2 O6 148.32(18)
O9 Mo2 O10 76.19(17)
O10 Mo2 Mn1 35.28(11)
O10 Mo2 Mo4 45.11(11)
O10 Mo2 O3 70.71(15)
Mn1 Mo3 Mo9 60.19(2)
O5 Mo3 Mn1 35.65(11)
O5 Mo3 Mo9 44.50(11)
O5 Mo3 O10 71.23(15)
O6 Mo3 Mn1 73.15(12)
O6 Mo3 Mo9 118.68(12)
O6 Mo3 O5 74.31(16)
O6 Mo3 O10 72.67(16)
O10 Mo3 Mn1 35.89(10)
O10 Mo3 Mo9 88.48(11)
O11 Mo3 Mn1 123.98(18)
O11 Mo3 Mo9 136.89(18)
O11 Mo3 O5 159.6(2)
O11 Mo3 O6 101.2(2)
O11 Mo3 O10 88.4(2)
O11 Mo3 O12 104.4(3)
O11 Mo3 O13 103.0(2)
O12 Mo3 Mn1 131.10(18)
O12 Mo3 Mo9 90.52(18)
O12 Mo3 O5 95.7(2)
O12 Mo3 O6 92.2(2)
O12 Mo3 O10 162.0(2)
O12 Mo3 O13 99.7(2)
O13 Mo3 Mn1 77.76(13)
O13 Mo3 Mo9 34.00(13)
O13 Mo3 O5 76.43(17)
O13 Mo3 O6 149.32(18)
O13 Mo3 O10 89.37(17)
Mn1 Mo4 Mo2 59.78(2)
O9 Mo4 Mn1 75.78(13)
O9 Mo4 Mo2 33.08(13)
O9 Mo4 O10 74.20(16)
O9 Mo4 O16 84.98(17)
O9 Mo4 O17 152.05(19)
O10 Mo4 Mn1 35.50(10)
O10 Mo4 Mo2 43.56(11)
O14 Mo4 Mn1 127.09(18)
O14 Mo4 Mo2 131.46(17)
O14 Mo4 O9 98.4(2)
O14 Mo4 O10 161.8(2)
O14 Mo4 O16 92.1(2)
O14 Mo4 O17 100.6(2)
O15 Mo4 Mn1 127.22(16)
O15 Mo4 Mo2 87.66(17)
O15 Mo4 O9 99.6(2)
O15 Mo4 O10 92.03(19)
O15 Mo4 O14 105.7(2)
O15 Mo4 O16 160.7(2)
O15 Mo4 O17 94.8(2)
O16 Mo4 Mn1 35.57(11)
O16 Mo4 Mo2 86.17(11)
O16 Mo4 O10 71.02(15)
O17 Mo4 Mn1 76.42(13)
O17 Mo4 Mo2 125.05(14)
O17 Mo4 O10 81.50(17)
O17 Mo4 O16 74.06(17)
O16 Mo5 Mn1 35.84(11)
O16 Mo5 O21 71.51(15)
O17 Mo5 Mn1 78.06(14)
O17 Mo5 O16 76.19(17)
O17 Mo5 O20 148.80(18)
O17 Mo5 O21 91.37(18)
O18 Mo5 Mn1 133.68(18)
O18 Mo5 O16 98.2(2)
O18 Mo5 O17 99.8(2)
O18 Mo5 O19 104.6(3)
O18 Mo5 O20 90.9(2)
O18 Mo5 O21 162.7(2)
O19 Mo5 Mn1 121.22(18)
O19 Mo5 O16 157.1(2)
O19 Mo5 O17 102.0(2)
O19 Mo5 O20 103.5(2)
O19 Mo5 O21 85.8(2)
O20 Mo5 Mn1 73.50(12)
O20 Mo5 O16 73.30(16)
O20 Mo5 O21 73.02(16)
O21 Mo5 Mn1 36.14(11)
O16 Mo6 Mn1 35.43(10)
O16 Mo6 O25 70.68(14)
O20 Mo6 Mn1 72.77(12)
O20 Mo6 O16 72.69(16)
O20 Mo6 O25 73.62(16)
O22 Mo6 Mn1 132.03(17)
O22 Mo6 O16 160.99(19)
O22 Mo6 O20 90.2(2)
O22 Mo6 O24 101.3(2)
O22 Mo6 O25 97.0(2)
O23 Mo6 Mn1 122.33(16)
O23 Mo6 O16 87.4(2)
O23 Mo6 O20 103.3(2)
O23 Mo6 O22 105.0(2)
O23 Mo6 O24 102.7(2)
O23 Mo6 O25 157.9(2)
O24 Mo6 Mn1 77.24(13)
O24 Mo6 O16 89.68(17)
O24 Mo6 O20 147.69(18)
O24 Mo6 O25 75.05(16)
O25 Mo6 Mn1 35.57(10)
O20 Mo7 Mn1 73.27(12)
O20 Mo7 O21 73.63(16)
O20 Mo7 O25 74.61(16)
O21 Mo7 Mn1 35.79(11)
O25 Mo7 Mn1 35.68(11)
O25 Mo7 O21 71.26(15)
O26 Mo7 Mn1 131.04(17)
O26 Mo7 O20 90.7(2)
O26 Mo7 O21 95.58(19)
O26 Mo7 O25 162.4(2)
O26 Mo7 O28 99.5(2)
O27 Mo7 Mn1 124.57(16)
O27 Mo7 O20 103.7(2)
O27 Mo7 O21 160.36(19)
O27 Mo7 O25 89.20(19)
O27 Mo7 O26 104.0(2)
O27 Mo7 O28 102.3(2)
O28 Mo7 Mn1 77.89(13)
O28 Mo7 O20 148.82(18)
O28 Mo7 O21 76.09(17)
O28 Mo7 O25 88.83(17)
O3 Mo8 Mn1 35.67(10)
O4 Mo8 Mn1 76.64(13)
O4 Mo8 O3 74.11(16)
O4 Mo8 O24 153.58(18)
O4 Mo8 O25 85.19(17)
O24 Mo8 Mn1 76.97(13)
O24 Mo8 O3 83.84(16)
O24 Mo8 O25 74.00(17)
O25 Mo8 Mn1 36.01(10)
O25 Mo8 O3 71.66(15)
O29 Mo8 Mn1 128.32(16)
O29 Mo8 O3 93.19(19)
O29 Mo8 O4 100.4(2)
O29 Mo8 O24 95.0(2)
O29 Mo8 O25 161.91(19)
O30 Mo8 Mn1 126.52(17)
O30 Mo8 O3 160.64(19)
O30 Mo8 O4 96.1(2)
O30 Mo8 O24 100.4(2)
O30 Mo8 O25 91.2(2)
O30 Mo8 O29 105.2(2)
Mn1 Mo9 Mo3 59.47(2)
O5 Mo9 Mn1 35.34(10)
O5 Mo9 Mo3 43.88(10)
O13 Mo9 Mn1 76.60(13)
O13 Mo9 Mo3 33.08(13)
O13 Mo9 O5 74.96(17)
O13 Mo9 O21 83.59(17)
O13 Mo9 O28 153.50(18)
O21 Mo9 Mn1 35.77(11)
O21 Mo9 Mo3 84.32(11)
O21 Mo9 O5 71.10(15)
O28 Mo9 Mn1 76.90(12)
O28 Mo9 Mo3 127.58(12)
O28 Mo9 O5 83.74(16)
O28 Mo9 O21 74.60(16)
O31 Mo9 Mn1 125.20(17)
O31 Mo9 Mo3 88.66(16)
O31 Mo9 O5 90.4(2)
O31 Mo9 O13 100.9(2)
O31 Mo9 O21 159.3(2)
O31 Mo9 O28 94.7(2)
O32 Mo9 Mn1 129.18(17)
O32 Mo9 Mo3 131.07(17)
O32 Mo9 O5 163.7(2)
O32 Mo9 O13 98.0(2)
O32 Mo9 O21 93.7(2)
O32 Mo9 O28 98.2(2)
O32 Mo9 O31 105.6(2)
Mn1 O3 Mo1 101.11(18)
Mn1 O3 Mo2 99.53(18)
Mn1 O3 Mo8 100.21(18)
Mo1 O3 Mo2 95.03(15)
Mo1 O3 Mo8 92.57(15)
Mo8 O3 Mo2 157.0(2)
Mo1 O4 Mo8 114.2(2)
Mn1 O5 Mo1 100.42(18)
Mn1 O5 Mo3 100.97(18)
Mn1 O5 Mo9 101.10(18)
Mo3 O5 Mo1 96.97(16)
Mo3 O5 Mo9 91.61(15)
Mo9 O5 Mo1 154.8(2)
Mo2 O6 Mo1 108.7(2)
Mo2 O6 Mo3 109.4(2)
Mo3 O6 Mo1 107.93(19)
Mo2 O9 Mo4 113.3(2)
Mn1 O10 Mo2 102.07(18)
Mn1 O10 Mo3 99.60(18)
Mn1 O10 Mo4 100.06(18)
Mo2 O10 Mo3 96.68(16)
Mo2 O10 Mo4 91.34(15)
Mo3 O10 Mo4 156.7(2)
Mo3 O13 Mo9 112.9(2)
Mn1 O16 Mo4 101.69(18)
Mn1 O16 Mo5 101.21(18)
Mn1 O16 Mo6 101.66(18)
Mo4 O16 Mo6 151.4(2)
Mo5 O16 Mo4 93.18(15)
Mo5 O16 Mo6 98.23(16)
Mo5 O17 Mo4 112.6(2)
Mo5 O20 Mo6 108.82(19)
Mo7 O20 Mo5 109.49(19)
Mo7 O20 Mo6 107.33(19)
Mn1 O21 Mo5 99.90(17)
Mn1 O21 Mo7 101.24(18)
Mn1 O21 Mo9 101.39(18)
Mo7 O21 Mo5 97.64(16)
Mo9 O21 Mo5 153.7(2)
Mo9 O21 Mo7 93.26(15)
Mo6 O24 Mo8 114.2(2)
Mn1 O25 Mo6 101.15(18)
Mn1 O25 Mo7 101.66(18)
Mn1 O25 Mo8 100.80(17)
Mo7 O25 Mo6 96.43(16)
Mo7 O25 Mo8 153.2(2)
Mo8 O25 Mo6 93.31(15)
Mo7 O28 Mo9 112.2(2)
C6 O33 Gd1 143.4(6)
C6 O34 H34A 109.5
C12 O35 Gd1 140.5(5)
C12 O36 H36A 109.5
C3 N1 C1 120.6(10)
C9 N2 C7 122.0(7)
N1 C1 H1A 119.2
N1 C1 C2 121.7(10)
C2 C1 H1A 119.2
C1 C2 H2A 120.7
C1 C2 C5 118.5(11)
C5 C2 H2A 120.7
N1 C3 H3A 119.5
N1 C3 C4 121.0(10)
C4 C3 H3A 119.5
C3 C4 H4A 119.8
C5 C4 C3 120.5(9)
C5 C4 H4A 119.8
C2 C5 C6 121.5(9)
C4 C5 C2 117.8(9)
C4 C5 C6 120.7(8)
O33 C6 O34 124.7(9)
O33 C6 C5 116.1(9)
O34 C6 C5 119.1(9)
N2 C7 H7A 120.5
N2 C7 C8 118.9(8)
C8 C7 H7A 120.5
C7 C8 H8A 119.2
C7 C8 C11 121.6(8)
C11 C8 H8A 119.2
N2 C9 H9A 119.9
N2 C9 C10 120.1(8)
C10 C9 H9A 119.9
C9 C10 H10A 120.0
C11 C10 C9 120.1(7)
C11 C10 H10A 120.0
C8 C11 C12 120.3(7)
C10 C11 C8 117.2(7)
C10 C11 C12 122.4(6)
O35 C12 C11 114.6(6)
O36 C12 O35 126.3(7)
O36 C12 C11 119.1(7)

loop_
_geom_bond_atom_site_label_1
_geom_bond_atom_site_label_2
_geom_bond_distance
Mn1 Mo1 3.1885(11)
Mn1 Mo2 3.1976(11)
Mn1 Mo3 3.1768(11)
Mn1 Mo5 3.1868(11)
Mn1 Mo7 3.1996(11)
Mn1 Mo8 3.1838(11)
Mn1 O3 1.886(4)
Mn1 O5 1.886(4)
Mn1 O10 1.889(4)
Mn1 O16 1.902(4)
Mn1 O21 1.908(4)
Mn1 O25 1.905(4)
Gd1 O1W 2.412(5)
Gd1 O2W 2.427(5)
Gd1 O3W 2.442(5)
Gd1 O4W 2.426(4)
Gd1 O5W 2.453(5)
Gd1 O6W 2.384(4)
Gd1 O33 2.304(5)
Gd1 O35 2.343(5)
Mo1 O1 1.715(5)
Mo1 O2 1.699(5)
Mo1 O3 2.233(4)
Mo1 O4 1.904(5)
Mo1 O5 2.252(4)
Mo1 O6 2.076(5)
Mo2 Mo4 3.2138(8)
Mo2 O3 2.289(4)
Mo2 O6 2.028(4)
Mo2 O7 1.704(5)
Mo2 O8 1.695(5)
Mo2 O9 1.910(4)
Mo2 O10 2.215(4)
Mo3 Mo9 3.2048(8)
Mo3 O5 2.222(4)
Mo3 O6 2.068(4)
Mo3 O10 2.259(4)
Mo3 O11 1.694(5)
Mo3 O12 1.703(5)
Mo3 O13 1.899(5)
Mo4 O9 1.937(4)
Mo4 O10 2.277(4)
Mo4 O14 1.701(5)
Mo4 O15 1.698(5)
Mo4 O16 2.220(4)
Mo4 O17 1.987(5)
Mo5 O16 2.214(4)
Mo5 O17 1.883(5)
Mo5 O18 1.702(5)
Mo5 O19 1.717(5)
Mo5 O20 2.063(5)
Mo5 O21 2.246(4)
Mo6 O16 2.234(4)
Mo6 O20 2.072(4)
Mo6 O22 1.705(5)
Mo6 O23 1.701(5)
Mo6 O24 1.887(4)
Mo6 O25 2.246(4)
Mo7 O20 2.056(4)
Mo7 O21 2.223(4)
Mo7 O25 2.214(4)
Mo7 O26 1.713(5)
Mo7 O27 1.697(5)
Mo7 O28 1.904(4)
Mo8 O3 2.252(4)
Mo8 O4 1.957(4)
Mo8 O24 1.979(4)
Mo8 O25 2.218(4)
Mo8 O29 1.706(4)
Mo8 O30 1.696(5)
Mo9 O5 2.247(4)
Mo9 O13 1.946(5)
Mo9 O21 2.220(4)
Mo9 O28 1.988(4)
Mo9 O31 1.711(5)
Mo9 O32 1.700(5)
O33 C6 1.232(10)
O34 H34A 0.8200
O34 C6 1.238(11)
O35 C12 1.267(8)
O36 H36A 0.8200
O36 C12 1.216(8)
N1 C1 1.311(14)
N1 C3 1.301(12)
N2 C7 1.333(11)
N2 C9 1.322(10)
C1 H1A 0.9300
C1 C2 1.380(14)
C2 H2A 0.9300
C2 C5 1.381(12)
C3 H3A 0.9300
C3 C4 1.371(12)
C4 H4A 0.9300
C4 C5 1.358(12)
C5 C6 1.507(12)
C7 H7A 0.9300
C7 C8 1.362(11)
C8 H8A 0.9300
C8 C11 1.382(10)
C9 H9A 0.9300
C9 C10 1.382(10)
C10 H10A 0.9300
C10 C11 1.367(10)
C11 C12 1.503(10)

loop_
_geom_hbond_atom_site_label_D
_geom_hbond_atom_site_label_H
_geom_hbond_atom_site_label_A
_geom_hbond_distance_DH
_geom_hbond_distance_HA
_geom_hbond_distance_DA
_geom_hbond_angle_DHA
_geom_hbond_site_symmetry_A
O34 H34A O10W 0.82 1.95 2.674(15) 146.7 4_456
O36 H36A O3W 0.82 1.91 2.704(8) 162.5 .
